data_4032811
loop_
_publ_author_name
'Liu, Yunyun'
'Zhang, Yi'
'Wan, Jie-Ping'

_publ_section_title
;
 Multicomponent Synthesis of Diverse o-Arylated Benzamides via
 o-Aminophenol (OAP) Directed C(sp(2))-H Arylation.
;
_journal_issue 17
_journal_name_full 'The Journal of organic chemistry'
_journal_page_first 8950
_journal_page_last 8957
_journal_paper_doi 10.1021/acs.joc.7b01375
_journal_volume 82
_journal_year 2017
_chemical_formula_moiety 'C27 H23 N O2'
_chemical_formula_sum 'C27 H23 N O2'
_chemical_formula_weight 393.46
_chemical_name_systematic
; 
 ? 
;
_space_group_IT_number 14
_symmetry_cell_setting monoclinic
_symmetry_space_group_name_Hall '-P 2yn'
_symmetry_space_group_name_H-M 'P 1 21/n 1'
_atom_sites_solution_hydrogens geom
_atom_sites_solution_primary direct
_atom_sites_solution_secondary difmap
_audit_creation_method SHELXL-97
_cell_angle_alpha 90.00
_cell_angle_beta 99.67(3)
_cell_angle_gamma 90.00
_cell_formula_units_Z 4
_cell_length_a 10.181(2)
_cell_length_b 11.283(2)
_cell_length_c 18.953(4)
_cell_measurement_reflns_used 11293
_cell_measurement_temperature 295(2)
_cell_measurement_theta_max 27.5
_cell_measurement_theta_min 3.1
_cell_volume 2146.2(8)
_computing_cell_refinement RAPID-AUTO
_computing_data_collection 'RAPID-AUTO (Rigaku, 1998)'
_computing_data_reduction 'CrystalStructure (Rigaku/MSC, 2004)'
_computing_molecular_graphics 'ORTEPII (Johnson, 1976)'
_computing_publication_material SHELXL-97
_computing_structure_refinement 'SHELXL-97 (Sheldrick, 2008)'
_computing_structure_solution 'SHELXS-97 (Sheldrick, 2008)'
_diffrn_ambient_temperature 295(2)
_diffrn_measured_fraction_theta_full 0.997
_diffrn_measured_fraction_theta_max 0.995
_diffrn_measurement_device_type 'Rigaku R-AXIS RAPID'
_diffrn_measurement_method '\w scans'
_diffrn_radiation_monochromator graphite
_diffrn_radiation_source 'fine-focus sealed tube'
_diffrn_radiation_type MoK\a
_diffrn_radiation_wavelength 0.71073
_diffrn_reflns_av_R_equivalents 0.0385
_diffrn_reflns_av_sigmaI/netI 0.0292
_diffrn_reflns_limit_h_max 13
_diffrn_reflns_limit_h_min -13
_diffrn_reflns_limit_k_max 12
_diffrn_reflns_limit_k_min -14
_diffrn_reflns_limit_l_max 24
_diffrn_reflns_limit_l_min -24
_diffrn_reflns_number 20001
_diffrn_reflns_theta_full 26.00
_diffrn_reflns_theta_max 27.47
_diffrn_reflns_theta_min 3.05
_diffrn_standards_decay_% 0
_diffrn_standards_number image
_exptl_absorpt_coefficient_mu 0.076
_exptl_absorpt_correction_T_max 0.814
_exptl_absorpt_correction_T_min 0.702
_exptl_absorpt_correction_type multi-scan
_exptl_absorpt_process_details 'ABSCOR (Higashi, 1995)'
_exptl_crystal_colour colorless
_exptl_crystal_density_diffrn 1.218
_exptl_crystal_density_method 'not measured'
_exptl_crystal_description block
_exptl_crystal_F_000 832
_exptl_crystal_size_max 0.52
_exptl_crystal_size_mid 0.45
_exptl_crystal_size_min 0.33
_refine_diff_density_max 0.185
_refine_diff_density_min -0.141
_refine_diff_density_rms 0.033
_refine_ls_extinction_method none
_refine_ls_goodness_of_fit_ref 1.093
_refine_ls_hydrogen_treatment constr
_refine_ls_matrix_type full
_refine_ls_number_parameters 274
_refine_ls_number_reflns 4883
_refine_ls_number_restraints 0
_refine_ls_restrained_S_all 1.093
_refine_ls_R_factor_all 0.0730
_refine_ls_R_factor_gt 0.0432
_refine_ls_shift/su_max 0.002
_refine_ls_shift/su_mean 0.000
_refine_ls_structure_factor_coef Fsqd
_refine_ls_weighting_details 'calc w=1/[\s^2^(Fo^2^)+(0.0583P)^2^+0.2310P] where P=(Fo^2^+2Fc^2^)/3'
_refine_ls_weighting_scheme calc
_refine_ls_wR_factor_gt 0.1121
_refine_ls_wR_factor_ref 0.1331
_reflns_number_gt 3249
_reflns_number_total 4883
_reflns_threshold_expression >2\s(I)
_cod_data_source_file jo7b01375_si_002.cif
_cod_data_source_block shx97
_cod_original_cell_volume 2146.2(7)
_cod_original_sg_symbol_H-M 'P 21/n'
_cod_database_code 4032811

loop_
_symmetry_equiv_pos_as_xyz
'x, y, z'
'-x+1/2, y+1/2, -z+1/2'
'-x, -y, -z'
'x-1/2, -y-1/2, z-1/2'

loop_
_atom_site_label
_atom_site_type_symbol
_atom_site_fract_x
_atom_site_fract_y
_atom_site_fract_z
_atom_site_U_iso_or_equiv
_atom_site_adp_type
_atom_site_occupancy
_atom_site_symmetry_multiplicity
_atom_site_calc_flag
_atom_site_refinement_flags
O1 O 0.00781(10) 0.38134(8) 0.22169(6) 0.0544(3) Uani 1 1 d .
O2 O 0.34923(13) 0.67905(11) 0.25553(8) 0.0818(4) Uani 1 1 d .
H2A H 0.4075 0.7275 0.2515 0.123 Uiso 1 1 calc R
N1 N 0.14431(11) 0.54270(10) 0.23319(6) 0.0486(3) Uani 1 1 d .
H1A H 0.1474 0.6152 0.2473 0.058 Uiso 1 1 calc R
C1 C 0.13741(16) 0.40666(17) 0.39149(9) 0.0648(4) Uani 1 1 d .
H1 H 0.1837 0.4642 0.3705 0.078 Uiso 1 1 calc R
C2 C 0.20615(17) 0.31139(17) 0.42582(9) 0.0685(5) Uani 1 1 d .
H2 H 0.2975 0.3055 0.4265 0.082 Uiso 1 1 calc R
C3 C 0.14284(18) 0.22514(16) 0.45898(8) 0.0630(4) Uani 1 1 d .
C4 C 0.00717(18) 0.23793(16) 0.45731(9) 0.0666(4) Uani 1 1 d .
H4 H -0.0380 0.1819 0.4801 0.080 Uiso 1 1 calc R
C5 C -0.06280(17) 0.33208(15) 0.42257(9) 0.0620(4) Uani 1 1 d .
H5 H -0.1539 0.3381 0.4225 0.074 Uiso 1 1 calc R
C6 C 0.00069(15) 0.41784(14) 0.38784(8) 0.0531(4) Uani 1 1 d .
C7 C 0.2176(2) 0.11966(18) 0.49318(11) 0.0849(6) Uani 1 1 d .
H7A H 0.1727 0.0887 0.5299 0.127 Uiso 1 1 calc R
H7B H 0.3064 0.1430 0.5139 0.127 Uiso 1 1 calc R
H7C H 0.2215 0.0597 0.4576 0.127 Uiso 1 1 calc R
C8 C -0.07644(14) 0.51765(13) 0.34936(8) 0.0514(4) Uani 1 1 d .
C9 C -0.16729(17) 0.57990(15) 0.38249(9) 0.0632(4) Uani 1 1 d .
H9 H -0.1801 0.5577 0.4281 0.076 Uiso 1 1 calc R
C10 C -0.23841(17) 0.67373(16) 0.34899(10) 0.0664(5) Uani 1 1 d .
H10 H -0.3003 0.7127 0.3716 0.080 Uiso 1 1 calc R
C11 C -0.21866(15) 0.71036(14) 0.28216(9) 0.0588(4) Uani 1 1 d .
H11 H -0.2657 0.7751 0.2606 0.071 Uiso 1 1 calc R
C12 C -0.12878(14) 0.65110(12) 0.24673(8) 0.0486(3) Uani 1 1 d .
C13 C -0.05954(13) 0.55332(12) 0.28016(8) 0.0459(3) Uani 1 1 d .
C14 C -0.07825(16) 0.81135(13) 0.16482(9) 0.0584(4) Uani 1 1 d .
H14 H -0.0655 0.8624 0.2039 0.070 Uiso 1 1 calc R
C15 C -0.06476(17) 0.85365(15) 0.09807(10) 0.0645(4) Uani 1 1 d .
H15 H -0.0425 0.9328 0.0931 0.077 Uiso 1 1 calc R
C16 C -0.08350(17) 0.78126(16) 0.03854(9) 0.0632(4) Uani 1 1 d .
C17 C -0.11482(18) 0.66406(15) 0.04824(9) 0.0669(5) Uani 1 1 d .
H17 H -0.1274 0.6132 0.0091 0.080 Uiso 1 1 calc R
C18 C -0.12788(17) 0.62055(14) 0.11483(9) 0.0600(4) Uani 1 1 d .
H18 H -0.1485 0.5410 0.1197 0.072 Uiso 1 1 calc R
C19 C -0.11070(14) 0.69350(13) 0.17426(8) 0.0497(3) Uani 1 1 d .
C20 C -0.0705(3) 0.8285(2) -0.03450(11) 0.0968(7) Uani 1 1 d .
H20A H -0.1526 0.8655 -0.0557 0.145 Uiso 1 1 calc R
H20B H -0.0508 0.7644 -0.0644 0.145 Uiso 1 1 calc R
H20C H 0.0002 0.8857 -0.0299 0.145 Uiso 1 1 calc R
C21 C 0.26473(17) 0.40091(14) 0.16699(9) 0.0590(4) Uani 1 1 d .
H21 H 0.1925 0.3493 0.1588 0.071 Uiso 1 1 calc R
C22 C 0.3814(2) 0.37381(17) 0.14152(10) 0.0715(5) Uani 1 1 d .
H22 H 0.3875 0.3034 0.1167 0.086 Uiso 1 1 calc R
C23 C 0.48732(18) 0.44998(18) 0.15267(10) 0.0731(5) Uani 1 1 d .
H23 H 0.5647 0.4316 0.1350 0.088 Uiso 1 1 calc R
C24 C 0.47997(16) 0.55374(18) 0.19002(9) 0.0668(5) Uani 1 1 d .
H24 H 0.5521 0.6054 0.1974 0.080 Uiso 1 1 calc R
C25 C 0.36599(15) 0.58077(14) 0.21642(8) 0.0544(4) Uani 1 1 d .
C26 C 0.25647(13) 0.50471(12) 0.20451(7) 0.0462(3) Uani 1 1 d .
C27 C 0.03332(13) 0.48376(12) 0.24198(7) 0.0444(3) Uani 1 1 d .

loop_
_atom_site_aniso_label
_atom_site_aniso_U_11
_atom_site_aniso_U_22
_atom_site_aniso_U_33
_atom_site_aniso_U_23
_atom_site_aniso_U_13
_atom_site_aniso_U_12
O1 0.0499(6) 0.0395(5) 0.0746(7) -0.0041(5) 0.0123(5) -0.0035(4)
O2 0.0773(8) 0.0688(8) 0.1070(10) -0.0278(7) 0.0374(7) -0.0317(6)
N1 0.0484(6) 0.0395(6) 0.0615(7) -0.0053(5) 0.0195(5) -0.0049(5)
C1 0.0508(9) 0.0818(12) 0.0618(10) 0.0145(9) 0.0091(7) -0.0071(8)
C2 0.0536(9) 0.0911(13) 0.0597(10) 0.0089(10) 0.0065(8) 0.0070(9)
C3 0.0722(11) 0.0677(10) 0.0473(8) -0.0018(8) 0.0046(8) 0.0043(8)
C4 0.0744(11) 0.0643(10) 0.0624(10) 0.0099(8) 0.0149(8) -0.0066(9)
C5 0.0536(9) 0.0708(11) 0.0635(10) 0.0066(8) 0.0156(7) -0.0057(8)
C6 0.0509(8) 0.0596(9) 0.0495(8) 0.0004(7) 0.0105(7) -0.0034(7)
C7 0.1011(15) 0.0776(13) 0.0712(12) 0.0030(10) 0.0004(11) 0.0187(11)
C8 0.0457(8) 0.0546(9) 0.0552(8) -0.0021(7) 0.0124(6) -0.0063(6)
C9 0.0638(10) 0.0681(11) 0.0622(9) -0.0053(8) 0.0232(8) -0.0020(8)
C10 0.0609(10) 0.0644(10) 0.0800(12) -0.0120(9) 0.0290(9) 0.0035(8)
C11 0.0509(9) 0.0512(9) 0.0754(11) -0.0075(8) 0.0136(8) 0.0038(7)
C12 0.0436(7) 0.0438(8) 0.0582(8) -0.0051(6) 0.0079(6) -0.0044(6)
C13 0.0396(7) 0.0437(7) 0.0549(8) -0.0046(6) 0.0094(6) -0.0041(6)
C14 0.0634(10) 0.0466(8) 0.0645(10) -0.0038(7) 0.0088(8) -0.0041(7)
C15 0.0659(10) 0.0508(9) 0.0760(11) 0.0063(8) 0.0093(8) -0.0085(7)
C16 0.0580(9) 0.0669(10) 0.0630(10) 0.0077(8) 0.0048(8) -0.0062(8)
C17 0.0763(11) 0.0644(10) 0.0569(9) -0.0048(8) 0.0025(8) -0.0070(9)
C18 0.0681(10) 0.0461(8) 0.0634(10) -0.0032(7) 0.0042(8) -0.0058(7)
C19 0.0440(7) 0.0449(8) 0.0584(8) -0.0009(7) 0.0040(6) 0.0017(6)
C20 0.1180(18) 0.0980(16) 0.0715(12) 0.0187(12) 0.0071(12) -0.0224(14)
C21 0.0677(10) 0.0522(9) 0.0618(9) -0.0051(7) 0.0249(8) -0.0033(7)
C22 0.0852(13) 0.0645(11) 0.0727(11) 0.0002(9) 0.0362(10) 0.0134(9)
C23 0.0607(10) 0.0902(13) 0.0741(11) 0.0154(10) 0.0277(9) 0.0162(10)
C24 0.0473(9) 0.0849(13) 0.0696(10) 0.0087(9) 0.0140(8) -0.0064(8)
C25 0.0524(9) 0.0551(9) 0.0569(9) 0.0014(7) 0.0128(7) -0.0063(7)
C26 0.0473(8) 0.0451(7) 0.0477(7) 0.0043(6) 0.0121(6) 0.0003(6)
C27 0.0429(7) 0.0404(7) 0.0499(7) 0.0030(6) 0.0081(6) -0.0007(6)

loop_
_atom_type_symbol
_atom_type_description
_atom_type_scat_dispersion_real
_atom_type_scat_dispersion_imag
_atom_type_scat_source
C C 0.0033 0.0016 'International Tables Vol C Tables 4.2.6.8 and 6.1.1.4'
H H 0.0000 0.0000 'International Tables Vol C Tables 4.2.6.8 and 6.1.1.4'
N N 0.0061 0.0033 'International Tables Vol C Tables 4.2.6.8 and 6.1.1.4'
O O 0.0106 0.0060 'International Tables Vol C Tables 4.2.6.8 and 6.1.1.4'

loop_
_geom_angle_atom_site_label_1
_geom_angle_atom_site_label_2
_geom_angle_atom_site_label_3
_geom_angle
C25 O2 H2A 109.5
C27 N1 C26 130.42(12)
C27 N1 H1A 114.8
C26 N1 H1A 114.8
C2 C1 C6 121.18(16)
C2 C1 H1 119.4
C6 C1 H1 119.4
C3 C2 C1 121.69(17)
C3 C2 H2 119.2
C1 C2 H2 119.2
C2 C3 C4 117.27(16)
C2 C3 C7 121.07(18)
C4 C3 C7 121.63(18)
C5 C4 C3 121.56(16)
C5 C4 H4 119.2
C3 C4 H4 119.2
C4 C5 C6 121.14(16)
C4 C5 H5 119.4
C6 C5 H5 119.4
C1 C6 C5 117.11(15)
C1 C6 C8 122.30(14)
C5 C6 C8 120.59(14)
C3 C7 H7A 109.5
C3 C7 H7B 109.5
H7A C7 H7B 109.5
C3 C7 H7C 109.5
H7A C7 H7C 109.5
H7B C7 H7C 109.5
C9 C8 C13 118.02(14)
C9 C8 C6 119.70(14)
C13 C8 C6 122.27(13)
C10 C9 C8 121.20(16)
C10 C9 H9 119.4
C8 C9 H9 119.4
C9 C10 C11 120.51(15)
C9 C10 H10 119.7
C11 C10 H10 119.7
C10 C11 C12 120.52(15)
C10 C11 H11 119.7
C12 C11 H11 119.7
C11 C12 C13 118.74(14)
C11 C12 C19 118.78(13)
C13 C12 C19 122.48(13)
C12 C13 C8 120.96(13)
C12 C13 C27 120.13(13)
C8 C13 C27 118.91(12)
C15 C14 C19 120.76(15)
C15 C14 H14 119.6
C19 C14 H14 119.6
C16 C15 C14 121.56(16)
C16 C15 H15 119.2
C14 C15 H15 119.2
C17 C16 C15 117.48(16)
C17 C16 C20 121.24(17)
C15 C16 C20 121.28(17)
C16 C17 C18 121.49(16)
C16 C17 H17 119.3
C18 C17 H17 119.3
C17 C18 C19 120.97(15)
C17 C18 H18 119.5
C19 C18 H18 119.5
C18 C19 C14 117.73(15)
C18 C19 C12 122.68(13)
C14 C19 C12 119.57(14)
C16 C20 H20A 109.5
C16 C20 H20B 109.5
H20A C20 H20B 109.5
C16 C20 H20C 109.5
H20A C20 H20C 109.5
H20B C20 H20C 109.5
C26 C21 C22 119.70(16)
C26 C21 H21 120.1
C22 C21 H21 120.1
C23 C22 C21 120.41(17)
C23 C22 H22 119.8
C21 C22 H22 119.8
C22 C23 C24 120.29(17)
C22 C23 H23 119.9
C24 C23 H23 119.9
C25 C24 C23 119.91(16)
C25 C24 H24 120.0
C23 C24 H24 120.0
O2 C25 C24 124.80(15)
O2 C25 C26 114.80(14)
C24 C25 C26 120.39(15)
C21 C26 C25 119.28(14)
C21 C26 N1 125.42(13)
C25 C26 N1 115.30(13)
O1 C27 N1 124.23(13)
O1 C27 C13 121.53(12)
N1 C27 C13 114.23(12)

loop_
_geom_bond_atom_site_label_1
_geom_bond_atom_site_label_2
_geom_bond_distance
O1 C27 1.2316(16)
O2 C25 1.360(2)
O2 H2A 0.8200
N1 C27 1.3454(17)
N1 C26 1.4113(18)
N1 H1A 0.8600
C1 C2 1.384(2)
C1 C6 1.388(2)
C1 H1 0.9300
C2 C3 1.376(2)
C2 H2 0.9300
C3 C4 1.384(3)
C3 C7 1.500(2)
C4 C5 1.383(2)
C4 H4 0.9300
C5 C6 1.389(2)
C5 H5 0.9300
C6 C8 1.491(2)
C7 H7A 0.9600
C7 H7B 0.9600
C7 H7C 0.9600
C8 C9 1.392(2)
C8 C13 1.410(2)
C9 C10 1.376(2)
C9 H9 0.9300
C10 C11 1.379(2)
C10 H10 0.9300
C11 C12 1.393(2)
C11 H11 0.9300
C12 C13 1.402(2)
C12 C19 1.495(2)
C13 C27 1.5044(19)
C14 C15 1.380(2)
C14 C19 1.389(2)
C14 H14 0.9300
C15 C16 1.380(2)
C15 H15 0.9300
C16 C17 1.380(2)
C16 C20 1.510(3)
C17 C18 1.381(2)
C17 H17 0.9300
C18 C19 1.382(2)
C18 H18 0.9300
C20 H20A 0.9600
C20 H20B 0.9600
C20 H20C 0.9600
C21 C26 1.380(2)
C21 C22 1.389(2)
C21 H21 0.9300
C22 C23 1.367(3)
C22 H22 0.9300
C23 C24 1.377(3)
C23 H23 0.9300
C24 C25 1.373(2)
C24 H24 0.9300
C25 C26 1.395(2)

loop_
_geom_torsion_atom_site_label_1
_geom_torsion_atom_site_label_2
_geom_torsion_atom_site_label_3
_geom_torsion_atom_site_label_4
_geom_torsion
C6 C1 C2 C3 -1.4(3)
C1 C2 C3 C4 -0.6(3)
C1 C2 C3 C7 177.30(16)
C2 C3 C4 C5 1.3(3)
C7 C3 C4 C5 -176.63(17)
C3 C4 C5 C6 0.0(3)
C2 C1 C6 C5 2.6(2)
C2 C1 C6 C8 -178.15(15)
C4 C5 C6 C1 -1.9(2)
C4 C5 C6 C8 178.79(15)
C1 C6 C8 C9 -132.43(17)
C5 C6 C8 C9 46.8(2)
C1 C6 C8 C13 46.6(2)
C5 C6 C8 C13 -134.16(16)
C13 C8 C9 C10 -0.2(2)
C6 C8 C9 C10 178.88(15)
C8 C9 C10 C11 -1.7(3)
C9 C10 C11 C12 1.6(3)
C10 C11 C12 C13 0.3(2)
C10 C11 C12 C19 179.81(14)
C11 C12 C13 C8 -2.2(2)
C19 C12 C13 C8 178.32(13)
C11 C12 C13 C27 177.08(13)
C19 C12 C13 C27 -2.4(2)
C9 C8 C13 C12 2.1(2)
C6 C8 C13 C12 -176.90(13)
C9 C8 C13 C27 -177.17(13)
C6 C8 C13 C27 3.8(2)
C19 C14 C15 C16 0.3(3)
C14 C15 C16 C17 -0.8(3)
C14 C15 C16 C20 179.12(18)
C15 C16 C17 C18 0.4(3)
C20 C16 C17 C18 -179.48(18)
C16 C17 C18 C19 0.4(3)
C17 C18 C19 C14 -0.8(2)
C17 C18 C19 C12 177.71(15)
C15 C14 C19 C18 0.5(2)
C15 C14 C19 C12 -178.11(14)
C11 C12 C19 C18 -124.23(16)
C13 C12 C19 C18 55.2(2)
C11 C12 C19 C14 54.26(19)
C13 C12 C19 C14 -126.28(15)
C26 C21 C22 C23 -0.8(3)
C21 C22 C23 C24 0.8(3)
C22 C23 C24 C25 0.2(3)
C23 C24 C25 O2 178.22(16)
C23 C24 C25 C26 -1.2(2)
C22 C21 C26 C25 -0.2(2)
C22 C21 C26 N1 -179.99(15)
O2 C25 C26 C21 -178.31(14)
C24 C25 C26 C21 1.1(2)
O2 C25 C26 N1 1.53(19)
C24 C25 C26 N1 -179.02(14)
C27 N1 C26 C21 12.3(2)
C27 N1 C26 C25 -167.53(14)
C26 N1 C27 O1 -3.9(2)
C26 N1 C27 C13 175.49(13)
C12 C13 C27 O1 -111.57(15)
C8 C13 C27 O1 67.74(18)
C12 C13 C27 N1 69.06(17)
C8 C13 C27 N1 -111.63(14)
